data_2235556
loop_
_publ_author_name
'Asiri, Abdullah M.'
'Zayed, Mohie E. M.'
'Ng, Seik Weng'
'Tiekink, Edward R. T.'

_publ_section_title
;
 3-[(<i>E</i>)-Benzylidene]indolin-2-one
;
_journal_coeditor_code MW2072
_journal_issue 7
_journal_name_full 'Acta Crystallographica Section E'
_journal_page_first o2020
_journal_paper_doi 10.1107/S1600536812024762
_journal_volume 68
_journal_year 2012
_chemical_formula_iupac 'C15 H11 N O'
_chemical_formula_moiety 'C15 H11 N O'
_chemical_formula_sum 'C15 H11 N O'
_chemical_formula_weight 221.25
_chemical_name_systematic
;
3-[(<i>E</i>)-Benzylidene]indolin-2-one
;
_space_group_IT_number 14
_symmetry_cell_setting monoclinic
_symmetry_space_group_name_Hall '-P 2yn'
_symmetry_space_group_name_H-M 'P 1 21/n 1'
_atom_sites_solution_hydrogens geom
_atom_sites_solution_primary direct
_atom_sites_solution_secondary difmap
_audit_creation_method SHELXL97
_cell_angle_alpha 90.00
_cell_angle_beta 95.0270(10)
_cell_angle_gamma 90.00
_cell_formula_units_Z 4
_cell_length_a 3.9796(3)
_cell_length_b 22.2266(19)
_cell_length_c 12.2484(10)
_cell_measurement_reflns_used 3166
_cell_measurement_temperature 100(2)
_cell_measurement_theta_max 28.3
_cell_measurement_theta_min 2.5
_cell_volume 1079.24(15)
_computing_cell_refinement 'SAINT (Bruker, 2009)'
_computing_data_collection 'APEX2 (Bruker, 2009)'
_computing_data_reduction 'SAINT (Bruker, 2009)'
_computing_molecular_graphics
;
ORTEP-3 (Farrugia, 1997) and DIAMOND (Brandenburg, 2006)
;
_computing_publication_material 'publCIF (Westrip, 2010)'
_computing_structure_refinement 'SHELXL97 (Sheldrick, 2008)'
_computing_structure_solution 'SHELXS97 (Sheldrick, 2008)'
_diffrn_ambient_temperature 100(2)
_diffrn_measured_fraction_theta_full 0.997
_diffrn_measured_fraction_theta_max 0.997
_diffrn_measurement_device_type 'Bruker SMART APEX'
_diffrn_measurement_method \w
_diffrn_radiation_monochromator graphite
_diffrn_radiation_source 'fine-focus sealed tube'
_diffrn_radiation_type MoK\a
_diffrn_radiation_wavelength 0.71073
_diffrn_reflns_av_R_equivalents 0.0231
_diffrn_reflns_av_sigmaI/netI 0.0250
_diffrn_reflns_limit_h_max 5
_diffrn_reflns_limit_h_min -3
_diffrn_reflns_limit_k_max 28
_diffrn_reflns_limit_k_min -28
_diffrn_reflns_limit_l_max 15
_diffrn_reflns_limit_l_min -15
_diffrn_reflns_number 6831
_diffrn_reflns_theta_full 27.49
_diffrn_reflns_theta_max 27.49
_diffrn_reflns_theta_min 1.83
_diffrn_standards_decay_% 0
_diffrn_standards_interval_count 0
_diffrn_standards_interval_time 0
_diffrn_standards_number 0
_exptl_absorpt_coefficient_mu 0.086
_exptl_absorpt_correction_type none
_exptl_crystal_colour orange
_exptl_crystal_density_diffrn 1.362
_exptl_crystal_density_method 'not measured'
_exptl_crystal_description prism
_exptl_crystal_F_000 464
_exptl_crystal_size_max 0.30
_exptl_crystal_size_mid 0.20
_exptl_crystal_size_min 0.10
_refine_diff_density_max 0.267
_refine_diff_density_min -0.262
_refine_ls_extinction_method none
_refine_ls_goodness_of_fit_ref 1.025
_refine_ls_hydrogen_treatment mixed
_refine_ls_matrix_type full
_refine_ls_number_parameters 158
_refine_ls_number_reflns 2460
_refine_ls_number_restraints 1
_refine_ls_restrained_S_all 1.025
_refine_ls_R_factor_all 0.0439
_refine_ls_R_factor_gt 0.0381
_refine_ls_shift/su_max 0.001
_refine_ls_shift/su_mean 0.001
_refine_ls_structure_factor_coef Fsqd
_refine_ls_weighting_details 'calc w = 1/[\s^2^(Fo^2^)+(0.0633P)^2^+0.2809P] where P=(Fo^2^+2Fc^2^)/3'
_refine_ls_weighting_scheme calc
_refine_ls_wR_factor_gt 0.1015
_refine_ls_wR_factor_ref 0.1070
_reflns_number_gt 2153
_reflns_number_total 2460
_reflns_threshold_expression I>2\s(I)
_cod_data_source_file mw2072.cif
_cod_data_source_block I
_cod_original_sg_symbol_H-M 'P 21/n'
_cod_database_code 2235556
_cod_database_fobs_code 2235556

loop_
_symmetry_equiv_pos_as_xyz
'x, y, z'
'-x+1/2, y+1/2, -z+1/2'
'-x, -y, -z'
'x-1/2, -y-1/2, z-1/2'

loop_
_atom_site_type_symbol
_atom_site_label
_atom_site_fract_x
_atom_site_fract_y
_atom_site_fract_z
_atom_site_U_iso_or_equiv
_atom_site_adp_type
_atom_site_calc_flag
_atom_site_refinement_flags
_atom_site_occupancy
_atom_site_symmetry_multiplicity
O O1 0.5372(2) 0.58258(4) 0.53379(7) 0.0236(2) Uani d . 1 1
N N1 0.7366(3) 0.52725(4) 0.39388(8) 0.0183(2) Uani d D 1 1
H H1N 0.668(4) 0.4920(5) 0.4133(12) 0.032(4) Uiso d D 1 1
C C1 0.8893(3) 0.53924(5) 0.29780(9) 0.0167(2) Uani d . 1 1
C C2 0.9905(3) 0.49792(5) 0.22291(10) 0.0194(3) Uani d . 1 1
H H2 0.9556 0.4560 0.2321 0.023 Uiso calc R 1 1
C C3 1.1456(3) 0.52014(6) 0.13341(10) 0.0211(3) Uani d . 1 1
H H3 1.2194 0.4929 0.0808 0.025 Uiso calc R 1 1
C C4 1.1938(3) 0.58149(6) 0.11990(10) 0.0207(3) Uani d . 1 1
H H4 1.2987 0.5956 0.0580 0.025 Uiso calc R 1 1
C C5 1.0897(3) 0.62256(5) 0.19619(9) 0.0184(2) Uani d . 1 1
H H5 1.1241 0.6645 0.1866 0.022 Uiso calc R 1 1
C C6 0.9350(3) 0.60162(5) 0.28646(9) 0.0159(2) Uani d . 1 1
C C7 0.8052(3) 0.62991(5) 0.38267(9) 0.0167(2) Uani d . 1 1
C C8 0.6761(3) 0.57888(5) 0.44818(9) 0.0180(3) Uani d . 1 1
C C9 0.7925(3) 0.68631(5) 0.42166(9) 0.0176(2) Uani d . 1 1
H H9 0.7175 0.6901 0.4929 0.021 Uiso calc R 1 1
C C10 0.8793(3) 0.74284(5) 0.36866(9) 0.0167(2) Uani d . 1 1
C C11 0.7759(3) 0.75418(5) 0.25856(9) 0.0179(2) Uani d . 1 1
H H11 0.6540 0.7243 0.2161 0.021 Uiso calc R 1 1
C C12 0.8496(3) 0.80862(5) 0.21070(10) 0.0194(3) Uani d . 1 1
H H12 0.7756 0.8160 0.1360 0.023 Uiso calc R 1 1
C C13 1.0311(3) 0.85235(5) 0.27155(10) 0.0199(3) Uani d . 1 1
H H13 1.0862 0.8892 0.2382 0.024 Uiso calc R 1 1
C C14 1.1317(3) 0.84202(5) 0.38124(10) 0.0203(3) Uani d . 1 1
H H14 1.2557 0.8719 0.4231 0.024 Uiso calc R 1 1
C C15 1.0516(3) 0.78813(5) 0.43000(9) 0.0191(3) Uani d . 1 1
H H15 1.1145 0.7819 0.5058 0.023 Uiso calc R 1 1

loop_
_atom_site_aniso_label
_atom_site_aniso_U_11
_atom_site_aniso_U_22
_atom_site_aniso_U_33
_atom_site_aniso_U_12
_atom_site_aniso_U_13
_atom_site_aniso_U_23
O1 0.0347(5) 0.0183(4) 0.0189(4) -0.0028(4) 0.0088(4) 0.0011(3)
N1 0.0234(5) 0.0130(5) 0.0186(5) -0.0015(4) 0.0024(4) 0.0020(4)
C1 0.0150(5) 0.0178(6) 0.0167(5) 0.0001(4) -0.0015(4) 0.0013(4)
C2 0.0178(5) 0.0177(6) 0.0222(6) 0.0018(4) -0.0010(4) -0.0010(4)
C3 0.0191(5) 0.0246(6) 0.0193(6) 0.0039(5) 0.0001(4) -0.0044(5)
C4 0.0179(5) 0.0265(6) 0.0179(6) 0.0008(5) 0.0019(4) 0.0008(5)
C5 0.0164(5) 0.0190(6) 0.0196(6) -0.0018(4) 0.0008(4) 0.0016(4)
C6 0.0146(5) 0.0163(5) 0.0163(5) -0.0004(4) -0.0017(4) -0.0002(4)
C7 0.0177(5) 0.0170(6) 0.0153(5) -0.0017(4) 0.0004(4) 0.0025(4)
C8 0.0209(6) 0.0157(6) 0.0171(5) -0.0015(4) -0.0006(4) 0.0016(4)
C9 0.0200(5) 0.0180(6) 0.0148(5) -0.0005(4) 0.0020(4) 0.0006(4)
C10 0.0172(5) 0.0146(5) 0.0188(5) 0.0008(4) 0.0046(4) -0.0005(4)
C11 0.0183(5) 0.0164(5) 0.0189(6) -0.0009(4) 0.0018(4) -0.0009(4)
C12 0.0200(6) 0.0202(6) 0.0181(5) 0.0015(4) 0.0032(4) 0.0022(4)
C13 0.0196(6) 0.0151(5) 0.0255(6) -0.0002(4) 0.0058(4) 0.0028(4)
C14 0.0214(6) 0.0152(5) 0.0244(6) -0.0020(4) 0.0025(4) -0.0038(4)
C15 0.0224(6) 0.0182(6) 0.0167(5) 0.0015(4) 0.0018(4) -0.0013(4)

loop_
_atom_type_symbol
_atom_type_description
_atom_type_scat_dispersion_real
_atom_type_scat_dispersion_imag
_atom_type_scat_source
C C 0.0033 0.0016 'International Tables Vol C Tables 4.2.6.8 and 6.1.1.4'
H H 0.0000 0.0000 'International Tables Vol C Tables 4.2.6.8 and 6.1.1.4'
N N 0.0061 0.0033 'International Tables Vol C Tables 4.2.6.8 and 6.1.1.4'
O O 0.0106 0.0060 'International Tables Vol C Tables 4.2.6.8 and 6.1.1.4'

loop_
_geom_angle_atom_site_label_1
_geom_angle_atom_site_label_2
_geom_angle_atom_site_label_3
_geom_angle
C8 N1 C1 111.10(9)
C8 N1 H1N 123.7(11)
C1 N1 H1N 124.9(11)
C2 C1 N1 127.28(11)
C2 C1 C6 122.79(11)
N1 C1 C6 109.93(10)
C1 C2 C3 117.44(11)
C1 C2 H2 121.3
C3 C2 H2 121.3
C4 C3 C2 121.10(11)
C4 C3 H3 119.4
C2 C3 H3 119.4
C3 C4 C5 120.69(11)
C3 C4 H4 119.7
C5 C4 H4 119.7
C4 C5 C6 119.42(11)
C4 C5 H5 120.3
C6 C5 H5 120.3
C5 C6 C1 118.55(10)
C5 C6 C7 134.85(11)
C1 C6 C7 106.56(10)
C9 C7 C6 135.33(11)
C9 C7 C8 119.22(10)
C6 C7 C8 105.40(9)
O1 C8 N1 125.86(10)
O1 C8 C7 127.13(10)
N1 C8 C7 106.99(10)
C7 C9 C10 128.54(10)
C7 C9 H9 115.7
C10 C9 H9 115.7
C11 C10 C15 118.50(10)
C11 C10 C9 121.32(10)
C15 C10 C9 120.08(10)
C12 C11 C10 120.65(11)
C12 C11 H11 119.7
C10 C11 H11 119.7
C13 C12 C11 120.20(11)
C13 C12 H12 119.9
C11 C12 H12 119.9
C14 C13 C12 119.78(11)
C14 C13 H13 120.1
C12 C13 H13 120.1
C13 C14 C15 120.12(11)
C13 C14 H14 119.9
C15 C14 H14 119.9
C14 C15 C10 120.67(11)
C14 C15 H15 119.7
C10 C15 H15 119.7

loop_
_geom_bond_atom_site_label_1
_geom_bond_atom_site_label_2
_geom_bond_distance
O1 C8 1.2302(14)
N1 C8 1.3585(15)
N1 C1 1.3968(14)
N1 H1N 0.870(10)
C1 C2 1.3825(16)
C1 C6 1.4068(16)
C2 C3 1.3946(17)
C2 H2 0.9500
C3 C4 1.3890(18)
C3 H3 0.9500
C4 C5 1.3950(16)
C4 H4 0.9500
C5 C6 1.3919(15)
C5 H5 0.9500
C6 C7 1.4689(15)
C7 C9 1.3439(16)
C7 C8 1.5054(15)
C9 C10 1.4693(15)
C9 H9 0.9500
C10 C11 1.3978(16)
C10 C15 1.3993(16)
C11 C12 1.3871(16)
C11 H11 0.9500
C12 C13 1.3884(17)
C12 H12 0.9500
C13 C14 1.3871(17)
C13 H13 0.9500
C14 C15 1.3881(16)
C14 H14 0.9500
C15 H15 0.9500

loop_
_geom_hbond_atom_site_label_D
_geom_hbond_atom_site_label_H
_geom_hbond_atom_site_label_A
_geom_hbond_site_symmetry_A
_geom_hbond_distance_DH
_geom_hbond_distance_HA
_geom_hbond_distance_DA
_geom_hbond_angle_DHA
_geom_hbond_publ_flag
N1 H1N O1 3_666 0.870(10) 1.983(9) 2.8460(10) 172.3(15) yes
C13 H13 O1 4_675 0.95 2.57 3.2535(15) 129 yes

loop_
_geom_torsion_atom_site_label_1
_geom_torsion_atom_site_label_2
_geom_torsion_atom_site_label_3
_geom_torsion_atom_site_label_4
_geom_torsion
C8 N1 C1 C2 179.20(11)
C8 N1 C1 C6 0.09(13)
N1 C1 C2 C3 -178.59(11)
C6 C1 C2 C3 0.41(16)
C1 C2 C3 C4 -0.48(17)
C2 C3 C4 C5 0.40(17)
C3 C4 C5 C6 -0.23(17)
C4 C5 C6 C1 0.15(16)
C4 C5 C6 C7 177.75(11)
C2 C1 C6 C5 -0.25(16)
N1 C1 C6 C5 178.91(10)
C2 C1 C6 C7 -178.47(10)
N1 C1 C6 C7 0.68(12)
C5 C6 C7 C9 -1.8(2)
C1 C6 C7 C9 175.99(13)
C5 C6 C7 C8 -178.91(12)
C1 C6 C7 C8 -1.11(11)
C1 N1 C8 O1 178.19(11)
C1 N1 C8 C7 -0.80(13)
C9 C7 C8 O1 4.54(18)
C6 C7 C8 O1 -177.79(11)
C9 C7 C8 N1 -176.49(10)
C6 C7 C8 N1 1.18(12)
C6 C7 C9 C10 8.2(2)
C8 C7 C9 C10 -175.00(11)
C7 C9 C10 C11 43.93(18)
C7 C9 C10 C15 -139.89(13)
C15 C10 C11 C12 1.47(17)
C9 C10 C11 C12 177.71(10)
C10 C11 C12 C13 0.77(17)
C11 C12 C13 C14 -1.57(17)
C12 C13 C14 C15 0.09(18)
C13 C14 C15 C10 2.20(18)
C11 C10 C15 C14 -2.95(17)
C9 C10 C15 C14 -179.24(10)

loop_
_cod_related_entry_id
_cod_related_entry_database
_cod_related_entry_code
1 ChemSpider 663730
